data_7702574
loop_
_publ_author_name
'Schweiger, Scott W.'
'Salberg, Michelle M.'
'Pulvirenti, April L.'
'Freeman, Emily E.'
'Fanwick, Phillip E.'
'Rothwell, Ian P.'

_publ_section_title
;
 Studies of the alkylation of niobium and tantalum halides containing
 2,6-diarylphenoxide ancillary ligation
;
_journal_issue 13
_journal_name_full 'Journal of the Chemical Society, Dalton Transactions'
_journal_page_first 2020
_journal_paper_doi 10.1039/b101722p
_journal_year 2001
_chemical_formula_sum 'C75 H78 Nb O2 Si3'
_chemical_formula_weight 1188.62
_space_group_IT_number 14
_space_group_name_Hall '-P 2ybc'
_space_group_name_H-M_alt 'P 1 21/c 1'
_symmetry_cell_setting monoclinic
_symmetry_space_group_name_H-M 'P 1 21/c 1'
_atom_type_scat_source 'International Tables for Crystallography (Vol C)'
_audit_creation_date 20-01-99
_audit_creation_method from_MolEN_and_SHELXL
_cell_angle_alpha 90.00
_cell_angle_beta 95.5229(14)
_cell_angle_gamma 90.00
_cell_formula_units_Z 4
_cell_length_a 12.7620(3)
_cell_length_b 18.0027(4)
_cell_length_c 28.8284(7)
_cell_measurement_reflns_used 40016
_cell_measurement_temperature 203
_cell_measurement_theta_max 26
_cell_measurement_theta_min 4
_cell_volume 6592.6(3)
_computing_cell_refinement DENZO/SCALEPACK_(Otwinowski,_1996)
_computing_data_collection Collect_(Nonius,_1998)
_computing_data_reduction DENZO/SCALEPACK_(Otwinowski,_1996)
_computing_molecular_graphics
;
ORTEP (Johnson, 1976)
Xtal_GX (Hall, 1995)
PLUTON (Spek, 1991)
;
_computing_publication_material CIF_VAX_MolEN_(Fair,_1990)
_computing_structure_refinement SHELX97_(Sheldrick,_1997)
_computing_structure_solution PATTY_(DIRDIF92,_Beurskins,_1992)
_diffrn_ambient_temperature 203
_diffrn_radiation_type MO-K\a
_diffrn_radiation_wavelength 0.71073
_diffrn_reflns_av_R_equivalents 0.066
_diffrn_reflns_limit_h_max 15
_diffrn_reflns_limit_h_min 0
_diffrn_reflns_limit_k_max 22
_diffrn_reflns_limit_k_min 0
_diffrn_reflns_limit_l_max 35
_diffrn_reflns_limit_l_min -36
_diffrn_reflns_number 40016
_diffrn_reflns_theta_max 26.38
_diffrn_reflns_theta_min 4.00
_exptl_absorpt_coefficient_mu 0.269
_exptl_absorpt_correction_T_max 0.9604
_exptl_absorpt_correction_T_min 0.6519
_exptl_absorpt_correction_type refined_empirical_(Otwinowski_&_Minor,_1996)
_exptl_crystal_colour yellow
_exptl_crystal_density_diffrn 1.20
_exptl_crystal_description plate
_exptl_crystal_F_000 2508
_exptl_crystal_size_max 0.44
_exptl_crystal_size_mid 0.30
_exptl_crystal_size_min 0.15
_refine_diff_density_max 0.43
_refine_diff_density_min -0.98
_refine_ls_extinction_method none
_refine_ls_goodness_of_fit_ref 1.033
_refine_ls_hydrogen_treatment H_atoms_riding
_refine_ls_matrix_type full
_refine_ls_number_parameters 739
_refine_ls_number_reflns 13250
_refine_ls_number_restraints 0
_refine_ls_R_factor_gt 0.049
_refine_ls_shift/su_max 0.003
_refine_ls_structure_factor_coef Fsqd
_refine_ls_weighting_details '                                                                '
_refine_ls_weighting_scheme calc
_refine_ls_wR_factor_ref 0.110
_reflns_number_gt 9196
_reflns_number_total 13250
_reflns_threshold_expression >2.0\s(I)
_cod_data_source_file b101722p.txt
_cod_data_source_block SS_1_4
_cod_depositor_comments
;
The following automatic conversions were performed:

data item '_refine_ls_weighting_scheme' value 'calc ' was changed to
'calc' in accordance with the
/home/saulius/struct/COD-crude-data/automatic-downloads/DataCite-retrospective/RSC/depositions/lib/dictionaries/cif_core.dic
dictionary named 'cif_core.dic' version 2.4.2 last updated on
2011-04-26.

Automatic conversion script
Id: cif_fix_values 6909 2019-04-08 15:41:33Z antanas 
;
_cod_original_cell_volume 6592.6(5)
_cod_original_sg_symbol_H-M 'p 1 21/c 1'
_cod_database_code 7702574

loop_
_symmetry_equiv_pos_as_xyz
'x, y, z'
'-x, y+1/2, -z+1/2'
'-x, -y, -z'
'x, -y+1/2, z+1/2'

loop_
_atom_site_aniso_label
_atom_site_aniso_U_11
_atom_site_aniso_U_22
_atom_site_aniso_U_33
_atom_site_aniso_U_12
_atom_site_aniso_U_13
_atom_site_aniso_U_23
Nb 0.02824(14) 0.02455(13) 0.02115(13) -0.00075(11) 0.00254(9) 0.00025(10)
Si(1) 0.0326(5) 0.0445(5) 0.0387(5) -0.0046(4) 0.0073(4) 0.0037(4)
Si(2) 0.0377(5) 0.0492(5) 0.0380(5) -0.0118(4) 0.0095(4) 0.0034(4)
Si(3) 0.0371(5) 0.0296(4) 0.0390(5) 0.0004(4) 0.0055(4) 0.0047(4)
O(4) 0.0328(10) 0.0278(10) 0.0222(9) 0.0011(8) 0.0038(8) -0.0003(8)
O(5) 0.0302(10) 0.0284(10) 0.0245(10) 0.0021(8) 0.0012(8) -0.0019(8)
C(11) 0.0318(16) 0.0391(16) 0.0276(15) 0.0005(13) 0.0035(12) -0.0029(12)
C(12) 0.067(3) 0.064(2) 0.056(2) 0.008(2) 0.027(2) 0.0164(19)
C(13) 0.0352(19) 0.061(2) 0.073(3) -0.0020(17) 0.0134(18) 0.0052(19)
C(14) 0.055(2) 0.067(2) 0.057(2) -0.0161(19) 0.0046(19) -0.0064(19)
C(21) 0.0337(16) 0.0285(14) 0.0264(14) -0.0043(12) 0.0037(12) 0.0012(12)
C(22) 0.055(3) 0.112(4) 0.070(3) -0.018(2) 0.010(2) 0.045(3)
C(23) 0.047(2) 0.080(3) 0.056(2) -0.016(2) 0.0195(18) -0.024(2)
C(24) 0.049(2) 0.060(2) 0.064(2) -0.0148(18) 0.0095(18) -0.0003(19)
C(31) 0.0361(17) 0.0294(15) 0.0312(15) 0.0015(13) 0.0029(13) -0.0018(12)
C(32) 0.055(2) 0.050(2) 0.071(3) -0.0117(18) 0.0104(19) -0.0009(19)
C(33) 0.055(2) 0.0396(18) 0.066(2) 0.0094(16) 0.0070(19) 0.0098(17)
C(34) 0.060(2) 0.050(2) 0.044(2) -0.0019(18) 0.0103(17) 0.0058(16)
C(41) 0.0284(15) 0.0276(14) 0.0213(13) -0.0002(12) 0.0013(11) 0.0000(11)
C(42) 0.0282(15) 0.0275(14) 0.0228(14) -0.0001(12) 0.0018(11) -0.0010(11)
C(43) 0.0348(16) 0.0274(14) 0.0271(15) 0.0011(13) 0.0036(12) -0.0004(12)
C(44) 0.0407(17) 0.0346(15) 0.0251(14) -0.0003(14) 0.0088(13) 0.0029(12)
C(45) 0.0374(16) 0.0300(15) 0.0274(15) 0.0047(13) 0.0079(13) -0.0035(12)
C(46) 0.0317(15) 0.0269(14) 0.0277(15) 0.0028(12) 0.0031(12) -0.0021(12)
C(51) 0.0310(15) 0.0294(14) 0.0189(13) -0.0021(12) 0.0017(11) 0.0039(11)
C(52) 0.0320(15) 0.0275(14) 0.0257(14) 0.0032(12) 0.0042(12) -0.0008(12)
C(53) 0.0310(15) 0.0336(15) 0.0262(14) 0.0041(13) 0.0003(12) -0.0012(12)
C(54) 0.0390(17) 0.0370(16) 0.0222(14) 0.0039(14) -0.0019(12) -0.0026(12)
C(55) 0.0360(16) 0.0306(15) 0.0214(14) 0.0015(13) 0.0038(12) 0.0002(11)
C(56) 0.0289(15) 0.0248(13) 0.0243(14) 0.0020(12) 0.0038(12) 0.0034(11)
C(421) 0.0440(18) 0.0272(14) 0.0206(14) 0.0079(13) 0.0018(13) 0.0021(11)
C(422) 0.059(2) 0.0307(16) 0.0343(17) 0.0048(15) -0.0054(15) -0.0028(13)
C(423) 0.089(3) 0.0325(18) 0.046(2) 0.0127(19) -0.012(2) -0.0096(16)
C(424) 0.079(3) 0.066(3) 0.043(2) 0.034(2) 0.007(2) -0.0132(18)
C(425) 0.053(2) 0.068(2) 0.042(2) 0.0243(19) 0.0159(17) 0.0047(18)
C(426) 0.0465(19) 0.0388(17) 0.0306(16) 0.0089(15) 0.0083(14) 0.0048(13)
C(431) 0.0428(17) 0.0285(14) 0.0218(14) -0.0001(13) 0.0016(13) 0.0015(12)
C(432) 0.0379(17) 0.0321(15) 0.0268(15) -0.0010(13) -0.0015(13) 0.0007(12)
C(433) 0.0467(19) 0.0349(16) 0.0365(17) 0.0062(15) -0.0045(15) 0.0002(14)
C(434) 0.063(2) 0.0285(16) 0.0430(19) -0.0010(16) -0.0032(17) 0.0088(14)
C(435) 0.064(2) 0.0400(18) 0.052(2) -0.0033(18) 0.0168(18) 0.0136(16)
C(436) 0.048(2) 0.0370(17) 0.0453(19) 0.0045(15) 0.0126(16) 0.0058(15)
C(451) 0.058(2) 0.0336(16) 0.0264(15) 0.0110(15) 0.0116(15) 0.0002(13)
C(452) 0.095(3) 0.079(3) 0.072(3) -0.016(3) 0.031(3) -0.044(2)
C(453) 0.153(5) 0.081(3) 0.091(4) -0.019(3) 0.045(4) -0.053(3)
C(454) 0.153(5) 0.052(3) 0.058(3) 0.021(3) 0.049(3) -0.010(2)
C(455) 0.108(4) 0.092(4) 0.075(3) 0.015(3) 0.057(3) -0.010(3)
C(456) 0.090(3) 0.065(3) 0.065(3) -0.004(2) 0.043(2) -0.015(2)
C(461) 0.0416(17) 0.0288(15) 0.0264(15) 0.0053(13) 0.0002(13) -0.0011(12)
C(462) 0.0460(19) 0.0348(16) 0.0476(19) 0.0062(15) 0.0009(16) -0.0028(15)
C(463) 0.059(2) 0.0385(19) 0.067(2) 0.0200(18) -0.001(2) -0.0036(18)
C(464) 0.087(3) 0.0314(18) 0.079(3) 0.010(2) 0.003(2) 0.0115(19)
C(465) 0.071(3) 0.041(2) 0.073(3) -0.0086(19) 0.011(2) 0.0130(19)
C(466) 0.048(2) 0.0353(17) 0.0432(18) 0.0033(15) 0.0069(15) 0.0024(14)
C(521) 0.0254(15) 0.0347(16) 0.0313(15) 0.0007(12) 0.0007(12) -0.0066(12)
C(522) 0.0346(17) 0.0459(18) 0.0352(17) 0.0054(14) 0.0049(14) -0.0048(14)
C(523) 0.0380(18) 0.060(2) 0.0411(19) -0.0009(17) 0.0103(15) -0.0090(16)
C(524) 0.0408(19) 0.050(2) 0.056(2) 0.0023(16) 0.0108(17) -0.0233(18)
C(525) 0.046(2) 0.0360(17) 0.060(2) 0.0064(15) 0.0024(17) -0.0139(16)
C(526) 0.0410(18) 0.0356(16) 0.0379(17) 0.0037(14) 0.0018(14) -0.0049(14)
C(531) 0.0421(18) 0.0464(18) 0.0301(16) 0.0117(15) -0.0059(14) -0.0145(14)
C(532) 0.040(2) 0.065(2) 0.051(2) 0.0040(17) -0.0024(17) -0.0134(18)
C(533) 0.035(2) 0.099(3) 0.074(3) 0.011(2) -0.002(2) -0.027(3)
C(534) 0.060(3) 0.125(4) 0.070(3) 0.048(3) -0.022(2) -0.031(3)
C(535) 0.089(3) 0.106(4) 0.047(2) 0.050(3) -0.015(2) 0.002(2)
C(536) 0.060(2) 0.080(3) 0.0356(19) 0.029(2) -0.0046(17) 0.0003(18)
C(551) 0.0350(16) 0.0360(16) 0.0273(15) 0.0055(13) 0.0011(13) -0.0065(12)
C(552) 0.055(2) 0.0485(19) 0.0295(17) 0.0114(17) 0.0041(15) -0.0006(14)
C(553) 0.081(3) 0.084(3) 0.0296(18) 0.024(2) 0.0062(18) -0.0149(19)
C(554) 0.104(4) 0.067(3) 0.047(2) 0.036(3) 0.002(2) -0.022(2)
C(555) 0.095(3) 0.047(2) 0.049(2) 0.026(2) -0.001(2) -0.0129(17)
C(556) 0.060(2) 0.0406(17) 0.0337(17) 0.0110(16) 0.0051(16) -0.0054(14)
C(561) 0.0313(16) 0.0253(14) 0.0297(15) 0.0013(12) 0.0007(12) -0.0033(12)
C(562) 0.0383(18) 0.0429(18) 0.0446(18) 0.0013(15) 0.0132(15) 0.0006(15)
C(563) 0.036(2) 0.065(2) 0.076(3) 0.0026(18) 0.0207(19) -0.008(2)
C(564) 0.036(2) 0.049(2) 0.088(3) 0.0109(16) -0.003(2) -0.003(2)
C(565) 0.044(2) 0.0334(17) 0.062(2) 0.0039(15) -0.0103(17) 0.0061(16)
C(566) 0.0357(17) 0.0294(15) 0.0373(17) 0.0021(13) -0.0020(13) 0.0007(13)
C(901) 0.135(8) 0.204(9) 0.225(11) -0.050(7) 0.045(7) -0.093(8)
C(902) 0.114(6) 0.252(10) 0.170(8) -0.048(7) 0.009(5) -0.119(8)
C(903) 0.127(7) 0.239(11) 0.264(12) -0.037(7) 0.047(8) -0.147(9)

loop_
_atom_site_label
_atom_site_fract_x
_atom_site_fract_y
_atom_site_fract_z
_atom_site_U_iso_or_equiv
_atom_site_thermal_displace_type
_atom_site_calc_flag
Nb 0.207824(19) 0.130077(13) 0.306552(8) 0.02464(7) Uani ?
Si(1) 0.48025(7) 0.16260(5) 0.27957(3) 0.0383(3) Uani ?
Si(2) 0.01520(7) 0.03462(5) 0.37334(3) 0.0413(3) Uani ?
Si(3) 0.17067(7) 0.32202(4) 0.27174(3) 0.0351(2) Uani ?
O(4) 0.27384(15) 0.13197(9) 0.36950(6) 0.0275(5) Uani ?
O(5) 0.13630(14) 0.11459(9) 0.24516(6) 0.0278(5) Uani ?
C(11) 0.3580(2) 0.10634(16) 0.28286(10) 0.0328(8) Uani ?
C(12) 0.4646(3) 0.2267(2) 0.22861(13) 0.0610(12) Uani ?
C(13) 0.5895(3) 0.0965(2) 0.26940(14) 0.0559(12) Uani ?
C(14) 0.5191(3) 0.2164(2) 0.33369(13) 0.0597(10) Uani ?
C(21) 0.1155(2) 0.03571(15) 0.32893(9) 0.0295(7) Uani ?
C(22) 0.0554(3) -0.0312(3) 0.42197(14) 0.0787(17) Uani ?
C(23) -0.0031(3) 0.1272(2) 0.40035(13) 0.0601(12) Uani ?
C(24) -0.1158(3) -0.0010(2) 0.34766(13) 0.0574(10) Uani ?
C(31) 0.1486(2) 0.24096(14) 0.31003(10) 0.0323(8) Uani ?
C(32) 0.2983(3) 0.36965(19) 0.28904(14) 0.0584(12) Uani ?
C(33) 0.0665(3) 0.39300(18) 0.27818(13) 0.0535(10) Uani ?
C(34) 0.1702(3) 0.29238(19) 0.20982(11) 0.0510(10) Uani ?
C(41) 0.2860(2) 0.11532(14) 0.41572(9) 0.0258(7) Uani ?
C(42) 0.3209(2) 0.04404(14) 0.43028(9) 0.0262(7) Uani ?
C(43) 0.3120(2) 0.02320(15) 0.47705(9) 0.0297(8) Uani ?
C(44) 0.2760(2) 0.07534(15) 0.50744(10) 0.0331(8) Uani ?
C(45) 0.2538(2) 0.14815(15) 0.49420(10) 0.0313(8) Uani ?
C(46) 0.2597(2) 0.16960(15) 0.44784(9) 0.0288(7) Uani ?
C(51) 0.0817(2) 0.09159(15) 0.20514(9) 0.0265(7) Uani ?
C(52) -0.0192(2) 0.12215(14) 0.19178(9) 0.0283(7) Uani ?
C(53) -0.0711(2) 0.10283(16) 0.14827(9) 0.0304(7) Uani ?
C(54) -0.0247(2) 0.05368(16) 0.11969(9) 0.0330(8) Uani ?
C(55) 0.0723(2) 0.02056(15) 0.13322(9) 0.0293(8) Uani ?
C(56) 0.1267(2) 0.03988(14) 0.17605(9) 0.0259(7) Uani ?
C(421) 0.3758(2) -0.00616(15) 0.39922(9) 0.0307(8) Uani ?
C(422) 0.3364(3) -0.07551(16) 0.38475(10) 0.0420(9) Uani ?
C(423) 0.3985(4) -0.12413(18) 0.36159(12) 0.0570(12) Uani ?
C(424) 0.4985(4) -0.1048(2) 0.35321(13) 0.0626(14) Uani ?
C(425) 0.5386(3) -0.0362(2) 0.36689(12) 0.0536(10) Uani ?
C(426) 0.4772(2) 0.01304(17) 0.38918(10) 0.0383(9) Uani ?
C(431) 0.3381(2) -0.05285(15) 0.49611(9) 0.0311(8) Uani ?
C(432) 0.4324(2) -0.08879(15) 0.49076(9) 0.0326(8) Uani ?
C(433) 0.4538(3) -0.15831(17) 0.51105(10) 0.0399(9) Uani ?
C(434) 0.3810(3) -0.19200(17) 0.53670(11) 0.0454(9) Uani ?
C(435) 0.2884(3) -0.15669(18) 0.54240(12) 0.0513(10) Uani ?
C(436) 0.2664(3) -0.08738(17) 0.52241(11) 0.0429(9) Uani ?
C(451) 0.2264(3) 0.20155(16) 0.53099(10) 0.0388(9) Uani ?
C(452) 0.2907(4) 0.2601(2) 0.54477(15) 0.0805(15) Uani ?
C(453) 0.2658(5) 0.3079(3) 0.57944(18) 0.106(2) Uani ?
C(454) 0.1761(5) 0.2984(2) 0.60017(15) 0.0852(19) Uani ?
C(455) 0.1114(4) 0.2424(3) 0.58683(16) 0.0885(19) Uani ?
C(456) 0.1360(4) 0.1927(2) 0.55203(14) 0.0710(15) Uani ?
C(461) 0.2466(2) 0.24958(15) 0.43419(10) 0.0325(8) Uani ?
C(462) 0.1546(3) 0.28861(17) 0.43917(11) 0.0430(9) Uani ?
C(463) 0.1499(3) 0.36489(18) 0.43064(13) 0.0553(10) Uani ?
C(464) 0.2373(4) 0.4018(2) 0.41795(15) 0.0661(13) Uani ?
C(465) 0.3281(3) 0.36311(19) 0.41253(14) 0.0614(14) Uani ?
C(466) 0.3325(3) 0.28732(17) 0.42045(11) 0.0420(9) Uani ?
C(521) -0.0727(2) 0.17363(15) 0.22244(10) 0.0306(8) Uani ?
C(522) -0.0973(2) 0.15059(18) 0.26595(10) 0.0385(9) Uani ?
C(523) -0.1587(2) 0.19523(19) 0.29204(12) 0.0459(10) Uani ?
C(524) -0.1945(3) 0.26290(19) 0.27489(12) 0.0485(10) Uani ?
C(525) -0.1688(3) 0.28641(18) 0.23239(12) 0.0475(10) Uani ?
C(526) -0.1078(2) 0.24277(16) 0.20605(11) 0.0383(9) Uani ?
C(531) -0.1788(3) 0.13143(17) 0.13176(10) 0.0401(9) Uani ?
C(532) -0.2660(3) 0.1126(2) 0.15448(13) 0.0524(10) Uani ?
C(533) -0.3648(3) 0.1399(3) 0.13834(16) 0.0698(14) Uani ?
C(534) -0.3765(4) 0.1864(3) 0.10103(17) 0.0868(17) Uani ?
C(535) -0.2909(4) 0.2051(3) 0.07772(14) 0.0821(16) Uani ?
C(536) -0.1914(3) 0.1773(2) 0.09297(12) 0.0591(12) Uani ?
C(551) 0.1102(2) -0.03671(16) 0.10131(10) 0.0329(8) Uani ?
C(552) 0.1166(3) -0.02112(18) 0.05450(10) 0.0443(9) Uani ?
C(553) 0.1440(3) -0.0760(2) 0.02426(12) 0.0648(13) Uani ?
C(554) 0.1640(4) -0.1469(2) 0.04035(14) 0.0730(16) Uani ?
C(555) 0.1578(3) -0.1636(2) 0.08631(13) 0.0642(12) Uani ?
C(556) 0.1313(3) -0.10865(17) 0.11667(11) 0.0447(9) Uani ?
C(561) 0.2322(2) 0.00683(15) 0.18901(9) 0.0289(8) Uani ?
C(562) 0.3141(2) 0.01845(17) 0.16095(11) 0.0413(9) Uani ?
C(563) 0.4109(3) -0.0161(2) 0.17124(14) 0.0580(12) Uani ?
C(564) 0.4267(3) -0.0627(2) 0.20883(15) 0.0582(12) Uani ?
C(565) 0.3474(3) -0.07424(17) 0.23679(13) 0.0475(10) Uani ?
C(566) 0.2499(2) -0.04000(15) 0.22698(10) 0.0345(8) Uani ?
C(901) 0.4326(7) -0.0564(5) -0.0041(4) 0.186(5) Uani ?
C(902) 0.4177(6) -0.0083(7) 0.0266(3) 0.179(4) Uani ?
C(903) 0.4835(8) 0.0473(6) 0.0317(4) 0.208(5) Uani ?
H(44) 0.2665 0.0608 0.5377 0.0430 Uiso calc
H(54) -0.0590 0.0423 0.0906 0.0430 Uiso calc
H(11A) 0.3821 0.0629 0.3007 0.0430 Uiso calc
H(11B) 0.3411 0.0888 0.2512 0.0430 Uiso calc
H(12A) 0.4150 0.2650 0.2342 0.0920 Uiso calc
H(12B) 0.4396 0.1994 0.2012 0.0920 Uiso calc
H(12C) 0.5314 0.2489 0.2242 0.0920 Uiso calc
H(13A) 0.6504 0.1241 0.2623 0.0830 Uiso calc
H(13B) 0.5674 0.0644 0.2437 0.0830 Uiso calc
H(13C) 0.6068 0.0672 0.2969 0.0830 Uiso calc
H(14A) 0.5819 0.2442 0.3299 0.0900 Uiso calc
H(14B) 0.5320 0.1828 0.3595 0.0900 Uiso calc
H(14C) 0.4634 0.2499 0.3396 0.0900 Uiso calc
H(21A) 0.0785 0.0162 0.3005 0.0380 Uiso calc
H(21B) 0.1670 -0.0017 0.3395 0.0380 Uiso calc
H(22A) 0.1171 -0.0125 0.4399 0.1180 Uiso calc
H(22B) 0.0706 -0.0789 0.4093 0.1180 Uiso calc
H(22C) -0.0008 -0.0360 0.4417 0.1180 Uiso calc
H(23A) -0.0611 0.1249 0.4192 0.0900 Uiso calc
H(23B) -0.0176 0.1637 0.3763 0.0900 Uiso calc
H(23C) 0.0598 0.1407 0.4194 0.0900 Uiso calc
H(24A) -0.1062 -0.0472 0.3320 0.0860 Uiso calc
H(24B) -0.1473 0.0347 0.3258 0.0860 Uiso calc
H(24C) -0.1608 -0.0086 0.3721 0.0860 Uiso calc
H(31A) 0.0728 0.2356 0.3086 0.0420 Uiso calc
H(31B) 0.1710 0.2577 0.3414 0.0420 Uiso calc
H(32A) 0.2947 0.3942 0.3184 0.0880 Uiso calc
H(32B) 0.3117 0.4056 0.2658 0.0880 Uiso calc
H(32C) 0.3540 0.3336 0.2919 0.0880 Uiso calc
H(33A) 0.0681 0.4075 0.3103 0.0800 Uiso calc
H(33B) -0.0012 0.3723 0.2680 0.0800 Uiso calc
H(33C) 0.0791 0.4357 0.2595 0.0800 Uiso calc
H(34A) 0.1826 0.3347 0.1908 0.0770 Uiso calc
H(34B) 0.1031 0.2709 0.1995 0.0770 Uiso calc
H(34C) 0.2246 0.2562 0.2072 0.0770 Uiso calc
H(422) 0.2686 -0.0893 0.3906 0.0550 Uiso calc
H(423) 0.3717 -0.1701 0.3518 0.0740 Uiso calc
H(424) 0.5398 -0.1380 0.3382 0.0810 Uiso calc
H(425) 0.6067 -0.0232 0.3611 0.0700 Uiso calc
H(426) 0.5038 0.0597 0.3976 0.0500 Uiso calc
H(432) 0.4817 -0.0664 0.4735 0.0420 Uiso calc
H(433) 0.5172 -0.1820 0.5073 0.0520 Uiso calc
H(434) 0.3950 -0.2384 0.5500 0.0590 Uiso calc
H(435) 0.2395 -0.1792 0.5598 0.0670 Uiso calc
H(436) 0.2031 -0.0639 0.5267 0.0560 Uiso calc
H(452) 0.3521 0.2676 0.5305 0.1050 Uiso calc
H(453) 0.3110 0.3468 0.5886 0.1380 Uiso calc
H(454) 0.1595 0.3307 0.6236 0.1110 Uiso calc
H(455) 0.0493 0.2363 0.6008 0.1150 Uiso calc
H(456) 0.0906 0.1536 0.5433 0.0930 Uiso calc
H(462) 0.0959 0.2639 0.4482 0.0560 Uiso calc
H(463) 0.0878 0.3908 0.4335 0.0720 Uiso calc
H(464) 0.2348 0.4529 0.4131 0.0860 Uiso calc
H(465) 0.3867 0.3879 0.4035 0.0790 Uiso calc
H(466) 0.3941 0.2615 0.4164 0.0550 Uiso calc
H(522) -0.0727 0.1051 0.2778 0.0500 Uiso calc
H(523) -0.1756 0.1793 0.3211 0.0600 Uiso calc
H(524) -0.2360 0.2925 0.2922 0.0630 Uiso calc
H(525) -0.1927 0.3324 0.2210 0.0620 Uiso calc
H(526) -0.0903 0.2597 0.1773 0.0500 Uiso calc
H(532) -0.2585 0.0817 0.1805 0.0680 Uiso calc
H(533) -0.4234 0.1263 0.1532 0.0910 Uiso calc
H(534) -0.4426 0.2056 0.0912 0.1130 Uiso calc
H(535) -0.2994 0.2363 0.0519 0.1070 Uiso calc
H(536) -0.1337 0.1896 0.0771 0.0770 Uiso calc
H(552) 0.1023 0.0267 0.0434 0.0580 Uiso calc
H(553) 0.1488 -0.0648 -0.0070 0.0840 Uiso calc
H(554) 0.1819 -0.1838 0.0199 0.0950 Uiso calc
H(555) 0.1712 -0.2117 0.0971 0.0830 Uiso calc
H(556) 0.1277 -0.1202 0.1479 0.0580 Uiso calc
H(562) 0.3037 0.0496 0.1352 0.0540 Uiso calc
H(563) 0.4652 -0.0076 0.1526 0.0750 Uiso calc
H(564) 0.4912 -0.0864 0.2153 0.0760 Uiso calc
H(565) 0.3587 -0.1053 0.2626 0.0610 Uiso calc
H(566) 0.1964 -0.0487 0.2461 0.0450 Uiso calc
H(901) 0.3883 -0.0974 -0.0083 0.2420 Uiso calc
H(902) 0.3619 -0.0124 0.0449 0.2330 Uiso calc
H(903) 0.4743 0.0824 0.0546 0.2710 Uiso calc

loop_
_geom_angle_atom_site_label_1
_geom_angle_atom_site_label_2
_geom_angle_atom_site_label_3
_geom_angle
O(4) Nb O(5) 172.28(7)
O(4) Nb C(11) 88.86(9)
O(5) Nb C(11) 92.16(9)
O(4) Nb C(31) 93.66(9)
O(5) Nb C(31) 92.27(9)
C(11) Nb C(31) 122.18(11)
O(4) Nb C(21) 86.31(9)
O(5) Nb C(21) 86.44(9)
C(11) Nb C(21) 117.48(11)
C(31) Nb C(21) 120.33(11)
C(14) Si(1) C(12) 109.77(18)
C(14) Si(1) C(11) 113.27(15)
C(12) Si(1) C(11) 110.41(16)
C(14) Si(1) C(13) 108.56(17)
C(12) Si(1) C(13) 107.10(17)
C(11) Si(1) C(13) 107.51(15)
C(23) Si(2) C(22) 106.9(2)
C(23) Si(2) C(24) 109.11(17)
C(22) Si(2) C(24) 104.48(18)
C(23) Si(2) C(21) 113.15(14)
C(22) Si(2) C(21) 111.01(17)
C(24) Si(2) C(21) 111.77(15)
C(34) Si(3) C(32) 108.10(17)
C(34) Si(3) C(33) 110.75(17)
C(32) Si(3) C(33) 105.70(17)
C(34) Si(3) C(31) 110.85(14)
C(32) Si(3) C(31) 112.23(15)
C(33) Si(3) C(31) 109.09(15)
C(41) O(4) Nb 156.55(17)
C(51) O(5) Nb 169.66(17)
Si(1) C(11) Nb 133.29(15)
Si(2) C(21) Nb 128.45(14)
Si(3) C(31) Nb 128.85(15)
O(4) C(41) C(46) 118.7(2)
O(4) C(41) C(42) 119.7(2)
C(46) C(41) C(42) 121.6(2)
C(41) C(42) C(43) 118.2(2)
C(41) C(42) C(421) 121.7(2)
C(43) C(42) C(421) 119.8(2)
C(44) C(43) C(42) 118.9(2)
C(44) C(43) C(431) 117.4(2)
C(42) C(43) C(431) 123.7(2)
C(45) C(44) C(43) 122.3(3)
C(44) C(45) C(46) 119.7(2)
C(44) C(45) C(451) 117.8(3)
C(46) C(45) C(451) 122.4(2)
C(45) C(46) C(41) 118.3(2)
C(45) C(46) C(461) 120.1(2)
C(41) C(46) C(461) 121.4(2)
O(5) C(51) C(56) 120.1(2)
O(5) C(51) C(52) 119.5(2)
C(56) C(51) C(52) 120.3(2)
C(53) C(52) C(51) 119.0(2)
C(53) C(52) C(521) 118.7(2)
C(51) C(52) C(521) 122.4(2)
C(54) C(53) C(52) 120.0(3)
C(54) C(53) C(531) 117.5(2)
C(52) C(53) C(531) 122.5(2)
C(53) C(54) C(55) 121.8(3)
C(54) C(55) C(56) 119.5(2)
C(54) C(55) C(551) 117.0(2)
C(56) C(55) C(551) 123.4(3)
C(55) C(56) C(51) 119.4(2)
C(55) C(56) C(561) 118.9(2)
C(51) C(56) C(561) 121.7(2)
C(422) C(421) C(426) 118.3(3)
C(422) C(421) C(42) 123.0(3)
C(426) C(421) C(42) 118.1(3)
C(423) C(422) C(421) 120.0(3)
C(424) C(423) C(422) 120.6(3)
C(423) C(424) C(425) 120.3(3)
C(424) C(425) C(426) 119.7(4)
C(425) C(426) C(421) 121.0(3)
C(432) C(431) C(436) 118.4(3)
C(432) C(431) C(43) 123.3(3)
C(436) C(431) C(43) 118.2(3)
C(431) C(432) C(433) 120.5(3)
C(434) C(433) C(432) 120.2(3)
C(435) C(434) C(433) 119.6(3)
C(434) C(435) C(436) 120.6(3)
C(431) C(436) C(435) 120.6(3)
C(456) C(451) C(452) 118.1(3)
C(456) C(451) C(45) 120.3(3)
C(452) C(451) C(45) 121.6(3)
C(451) C(452) C(453) 121.1(4)
C(454) C(453) C(452) 120.4(5)
C(455) C(454) C(453) 119.6(4)
C(454) C(455) C(456) 120.9(4)
C(451) C(456) C(455) 120.0(4)
C(466) C(461) C(462) 118.9(3)
C(466) C(461) C(46) 118.5(3)
C(462) C(461) C(46) 122.2(3)
C(461) C(462) C(463) 120.2(3)
C(464) C(463) C(462) 120.0(3)
C(465) C(464) C(463) 119.9(3)
C(464) C(465) C(466) 120.2(4)
C(461) C(466) C(465) 120.8(3)
C(522) C(521) C(526) 118.8(3)
C(522) C(521) C(52) 120.5(3)
C(526) C(521) C(52) 120.4(3)
C(521) C(522) C(523) 120.3(3)
C(524) C(523) C(522) 120.1(3)
C(525) C(524) C(523) 119.8(3)
C(524) C(525) C(526) 120.8(3)
C(525) C(526) C(521) 120.1(3)
C(536) C(531) C(532) 119.3(3)
C(536) C(531) C(53) 119.5(3)
C(532) C(531) C(53) 121.2(3)
C(531) C(532) C(533) 119.9(4)
C(534) C(533) C(532) 120.6(4)
C(533) C(534) C(535) 120.3(4)
C(534) C(535) C(536) 119.9(4)
C(531) C(536) C(535) 120.0(4)
C(556) C(551) C(552) 118.1(3)
C(556) C(551) C(55) 120.8(3)
C(552) C(551) C(55) 120.8(3)
C(553) C(552) C(551) 120.7(3)
C(554) C(553) C(552) 120.0(3)
C(555) C(554) C(553) 120.3(3)
C(554) C(555) C(556) 119.7(4)
C(555) C(556) C(551) 121.1(3)
C(566) C(561) C(562) 118.4(3)
C(566) C(561) C(56) 121.2(3)
C(562) C(561) C(56) 120.3(2)
C(563) C(562) C(561) 120.6(3)
C(564) C(563) C(562) 120.2(3)
C(563) C(564) C(565) 119.8(3)
C(564) C(565) C(566) 120.7(3)
C(561) C(566) C(565) 120.3(3)
C(901) C(902) C(903) 117.7(9)
C(902) C(901) C(903) 119.3(9)
C(902) C(903) C(901) 122.9(8)

loop_
_geom_bond_atom_site_label_1
_geom_bond_atom_site_label_2
_geom_bond_distance
Nb O(4) 1.9264(17)
Nb O(5) 1.9321(17)
Nb C(11) 2.139(3)
Nb C(31) 2.140(3)
Nb C(21) 2.199(3)
Si(1) C(14) 1.863(4)
Si(1) C(12) 1.864(3)
Si(1) C(11) 1.870(3)
Si(1) C(13) 1.878(4)
Si(2) C(23) 1.863(4)
Si(2) C(22) 1.869(4)
Si(2) C(24) 1.875(4)
Si(2) C(21) 1.895(3)
Si(3) C(34) 1.863(3)
Si(3) C(32) 1.865(4)
Si(3) C(33) 1.866(3)
Si(3) C(31) 1.867(3)
O(4) C(41) 1.360(3)
O(5) C(51) 1.354(3)
C(41) C(46) 1.409(4)
C(41) C(42) 1.409(4)
C(42) C(43) 1.415(4)
C(42) C(421) 1.493(4)
C(43) C(44) 1.392(4)
C(43) C(431) 1.501(4)
C(44) C(45) 1.386(4)
C(45) C(46) 1.400(4)
C(45) C(451) 1.498(4)
C(46) C(461) 1.497(4)
C(51) C(56) 1.412(4)
C(51) C(52) 1.419(4)
C(52) C(53) 1.405(4)
C(52) C(521) 1.491(4)
C(53) C(54) 1.380(4)
C(53) C(531) 1.502(4)
C(54) C(55) 1.395(4)
C(55) C(56) 1.402(4)
C(55) C(551) 1.493(4)
C(56) C(561) 1.486(4)
C(421) C(422) 1.395(4)
C(421) C(426) 1.396(4)
C(422) C(423) 1.394(5)
C(423) C(424) 1.367(6)
C(424) C(425) 1.379(5)
C(425) C(426) 1.382(4)
C(431) C(432) 1.388(4)
C(431) C(436) 1.390(4)
C(432) C(433) 1.397(4)
C(433) C(434) 1.381(5)
C(434) C(435) 1.366(5)
C(435) C(436) 1.391(4)
C(451) C(456) 1.363(5)
C(451) C(452) 1.370(5)
C(452) C(453) 1.379(5)
C(453) C(454) 1.353(7)
C(454) C(455) 1.336(7)
C(455) C(456) 1.402(5)
C(461) C(466) 1.379(4)
C(461) C(462) 1.388(4)
C(462) C(463) 1.395(4)
C(463) C(464) 1.378(5)
C(464) C(465) 1.374(5)
C(465) C(466) 1.383(4)
C(521) C(522) 1.385(4)
C(521) C(526) 1.390(4)
C(522) C(523) 1.392(4)
C(523) C(524) 1.376(5)
C(524) C(525) 1.365(5)
C(525) C(526) 1.383(4)
C(531) C(536) 1.388(5)
C(531) C(532) 1.387(5)
C(532) C(533) 1.392(5)
C(533) C(534) 1.359(6)
C(534) C(535) 1.379(6)
C(535) C(536) 1.396(5)
C(551) C(556) 1.386(4)
C(551) C(552) 1.388(4)
C(552) C(553) 1.384(4)
C(553) C(554) 1.375(5)
C(554) C(555) 1.369(5)
C(555) C(556) 1.384(4)
C(561) C(566) 1.383(4)
C(561) C(562) 1.397(4)
C(562) C(563) 1.390(5)
C(563) C(564) 1.369(5)
C(564) C(565) 1.369(5)
C(565) C(566) 1.393(4)
C(902) C(901) 1.264(10)
C(902) C(903) 1.305(11)
C(901) C(903) 1.404(11)
C(903) C(901) 1.404(11)
